data_2230050
loop_
_publ_author_name
'Cheng, Xian-Chao'
'Hou, Jing-Jing'
'Xie, Cheng-Zhi'
'Wang, Run-Ling'
'Xu, Wei-Ren'

_publ_section_title
;
 Methyl 3,4-bis(cyclopropylmethoxy)benzoate
;
_journal_coeditor_code JH2279
_journal_issue 5
_journal_name_full 'Acta Crystallographica Section E'
_journal_page_first o1130
_journal_paper_doi 10.1107/S1600536811013158
_journal_volume 67
_journal_year 2011
_chemical_formula_iupac 'C16 H20 O4'
_chemical_formula_moiety 'C16 H20 O4'
_chemical_formula_sum 'C16 H20 O4'
_chemical_formula_weight 276.33
_chemical_name_systematic 'Methyl 3,4-bis(cyclopropylmethoxy)benzoate'
_space_group_IT_number 19
_symmetry_cell_setting orthorhombic
_symmetry_space_group_name_Hall 'P 2ac 2ab'
_symmetry_space_group_name_H-M 'P 21 21 21'
_atom_sites_solution_hydrogens geom
_atom_sites_solution_primary direct
_atom_sites_solution_secondary difmap
_cell_angle_alpha 90.0000
_cell_angle_beta 90.0000
_cell_angle_gamma 90.0000
_cell_formula_units_Z 4
_cell_length_a 4.9018(8)
_cell_length_b 15.543(2)
_cell_length_c 18.846(2)
_cell_measurement_reflns_used 6064
_cell_measurement_temperature 113
_cell_measurement_theta_max 31.40
_cell_measurement_theta_min 1.30
_cell_volume 1435.9(3)
_computing_cell_refinement '<i>CrystalClear-SM Expert</i> (Rigaku, 2009)'
_computing_data_collection '<i>CrystalClear-SM Expert</i> (Rigaku, 2009)'
_computing_data_reduction '<i>CrystalClear-SM Expert</i> (Rigaku, 2009)'
_computing_molecular_graphics 'CrystalStructure (Rigaku, 2009)'
_computing_publication_material 'CrystalStructure (Rigaku, 2009)'
_computing_structure_refinement 'SHELXL97 (Sheldrick, 2008)'
_computing_structure_solution 'SHELXS97 (Sheldrick, 2008)'
_diffrn_ambient_temperature 113
_diffrn_detector_area_resol_mean 14.222
_diffrn_measured_fraction_theta_full 0.998
_diffrn_measured_fraction_theta_max 0.998
_diffrn_measurement_device_type 'Rigaku Saturn724 CCD'
_diffrn_measurement_method \w
_diffrn_radiation_type 'Mo K\a'
_diffrn_radiation_wavelength 0.71075
_diffrn_reflns_av_R_equivalents 0.0338
_diffrn_reflns_limit_h_max 6
_diffrn_reflns_limit_h_min -6
_diffrn_reflns_limit_k_max 21
_diffrn_reflns_limit_k_min -21
_diffrn_reflns_limit_l_max 25
_diffrn_reflns_limit_l_min -25
_diffrn_reflns_number 20068
_diffrn_reflns_theta_full 29.11
_diffrn_reflns_theta_max 29.10
_diffrn_standards_number 0
_exptl_absorpt_coefficient_mu 0.091
_exptl_absorpt_correction_T_max 0.984
_exptl_absorpt_correction_T_min 0.891
_exptl_absorpt_correction_type multi-scan
_exptl_absorpt_process_details '(REQAB; Jacobson, 1998)'
_exptl_crystal_colour colorless
_exptl_crystal_density_diffrn 1.278
_exptl_crystal_density_method 'not measured'
_exptl_crystal_description prism
_exptl_crystal_F_000 592.00
_exptl_crystal_size_max 0.22
_exptl_crystal_size_mid 0.20
_exptl_crystal_size_min 0.18
_refine_diff_density_max 0.570
_refine_diff_density_min -0.190
_refine_ls_extinction_method none
_refine_ls_goodness_of_fit_ref 1.063
_refine_ls_hydrogen_treatment constr
_refine_ls_number_parameters 182
_refine_ls_number_reflns 3852
_refine_ls_number_restraints 0
_refine_ls_R_factor_gt 0.0406
_refine_ls_shift/su_max 0.001
_refine_ls_structure_factor_coef Fsqd
_refine_ls_weighting_details 'w = 1/[\s^2^(Fo^2^)+(0.0778P)^2^+0.0000P] where P=(Fo^2^+2Fc^2^)/3'
_refine_ls_weighting_scheme calc
_refine_ls_wR_factor_ref 0.1135
_reflns_number_gt 3300
_reflns_number_total 3852
_reflns_threshold_expression F^2^>2.0\s(F^2^)
_cod_data_source_file jh2279.cif
_cod_data_source_block I
_cod_database_code 2230050
_cod_database_fobs_code 2230050

loop_
_symmetry_equiv_pos_site_id
_symmetry_equiv_pos_as_xyz
1 +X,+Y,+Z
2 1/2+X,1/2-Y,-Z
3 -X,1/2+Y,1/2-Z
4 1/2-X,-Y,1/2+Z

loop_
_atom_site_type_symbol
_atom_site_label
_atom_site_fract_x
_atom_site_fract_y
_atom_site_fract_z
_atom_site_U_iso_or_equiv
_atom_site_adp_type
_atom_site_calc_flag
_atom_site_refinement_flags
_atom_site_occupancy
_atom_site_disorder_assembly
_atom_site_disorder_group
O O(1) 0.3872(2) 0.69719(7) 0.66936(5) 0.0321 Uani d . 1.00 . .
O O(2) 0.6968(2) 0.59026(7) 0.66908(5) 0.0306 Uani d . 1.00 . .
O O(3) 0.7825(2) 0.48335(5) 0.42141(5) 0.0209 Uani d . 1.00 . .
O O(4) 0.4320(2) 0.56811(6) 0.34625(4) 0.0250 Uani d . 1.00 . .
C C(1) 0.4862(3) 0.62225(8) 0.56094(7) 0.0192 Uani d . 1.00 . .
C C(2) 0.6558(3) 0.56094(8) 0.52884(7) 0.0184 Uani d . 1.00 . .
C C(3) 0.6319(3) 0.54351(8) 0.45719(6) 0.0174 Uani d . 1.00 . .
C C(4) 0.4378(3) 0.58918(8) 0.41612(7) 0.0193 Uani d . 1.00 . .
C C(5) 0.2695(3) 0.64967(8) 0.44863(7) 0.0213 Uani d . 1.00 . .
C C(6) 0.2930(3) 0.66574(8) 0.52102(7) 0.0211 Uani d . 1.00 . .
C C(7) 0.5139(3) 0.64194(8) 0.63788(7) 0.0216 Uani d . 1.00 . .
C C(8) 0.7487(4) 0.60502(11) 0.74361(7) 0.0406 Uani d . 1.00 . .
C C(9) 0.9395(3) 0.42507(8) 0.46452(6) 0.0199 Uani d . 1.00 . .
C C(10) 1.0118(3) 0.34763(8) 0.42075(7) 0.0205 Uani d . 1.00 . .
C C(11) 1.2662(3) 0.29938(9) 0.44212(8) 0.0262 Uani d . 1.00 . .
C C(12) 1.2614(3) 0.35005(9) 0.37423(7) 0.0246 Uani d . 1.00 . .
C C(13) 0.2283(3) 0.61039(9) 0.30217(7) 0.0302 Uani d . 1.00 . .
C C(14) 0.2718(4) 0.57919(10) 0.22787(7) 0.0330 Uani d . 1.00 . .
C C(15) 0.5052(4) 0.61632(12) 0.18752(10) 0.0442 Uani d . 1.00 . .
C C(16) 0.2225(4) 0.64137(13) 0.16830(8) 0.0428 Uani d . 1.00 . .
H H(2) 0.7878 0.5312 0.5565 0.022 Uiso calc R 1.00 . .
H H(5) 0.1381 0.6800 0.4213 0.026 Uiso calc R 1.00 . .
H H(6) 0.1765 0.7066 0.5431 0.025 Uiso calc R 1.00 . .
H H(8A) 0.5750 0.6078 0.7693 0.049 Uiso calc R 1.00 . .
H H(8B) 0.8469 0.6595 0.7495 0.049 Uiso calc R 1.00 . .
H H(8C) 0.8593 0.5578 0.7626 0.049 Uiso calc R 1.00 . .
H H(9A) 0.8319 0.4073 0.5065 0.024 Uiso calc R 1.00 . .
H H(9B) 1.1078 0.4538 0.4813 0.024 Uiso calc R 1.00 . .
H H(10) 0.8558 0.3120 0.4033 0.025 Uiso calc R 1.00 . .
H H(11A) 1.3747 0.3225 0.4821 0.031 Uiso calc R 1.00 . .
H H(11B) 1.2633 0.2358 0.4386 0.031 Uiso calc R 1.00 . .
H H(12A) 1.2558 0.3176 0.3291 0.030 Uiso calc R 1.00 . .
H H(12B) 1.3671 0.4043 0.3725 0.030 Uiso calc R 1.00 . .
H H(13A) 0.2504 0.6736 0.3045 0.036 Uiso calc R 1.00 . .
H H(13B) 0.0423 0.5955 0.3186 0.036 Uiso calc R 1.00 . .
H H(14) 0.2271 0.5175 0.2183 0.040 Uiso calc R 1.00 . .
H H(15A) 0.6201 0.6597 0.2118 0.053 Uiso calc R 1.00 . .
H H(15B) 0.6047 0.5779 0.1546 0.053 Uiso calc R 1.00 . .
H H(16A) 0.1462 0.6184 0.1235 0.051 Uiso calc R 1.00 . .
H H(16B) 0.1615 0.7002 0.1807 0.051 Uiso calc R 1.00 . .

loop_
_atom_site_aniso_label
_atom_site_aniso_U_11
_atom_site_aniso_U_22
_atom_site_aniso_U_33
_atom_site_aniso_U_12
_atom_site_aniso_U_13
_atom_site_aniso_U_23
O(1) 0.0398 0.0311 0.0253 0.0080 0.0001 -0.0084
O(2) 0.0391 0.0348 0.0179 0.0103 -0.0046 -0.0070
O(3) 0.0251 0.0207 0.0170 0.0073 -0.0011 0.0001
O(4) 0.0346 0.0232 0.0170 0.0084 -0.0041 0.0008
C(1) 0.0205 0.0176 0.0194 -0.0020 0.0025 -0.0008
C(2) 0.0171 0.0187 0.0194 -0.0004 -0.0002 -0.0003
C(3) 0.0192 0.0152 0.0178 0.0006 0.0017 0.0000
C(4) 0.0228 0.0182 0.0170 -0.0013 -0.0017 0.0020
C(5) 0.0222 0.0188 0.0229 0.0010 -0.0014 0.0024
C(6) 0.0213 0.0185 0.0235 0.0012 0.0042 -0.0012
C(7) 0.0243 0.0197 0.0208 -0.0031 0.0009 -0.0025
C(8) 0.0575 0.0441 0.0202 0.0155 -0.0122 -0.0113
C(9) 0.0213 0.0205 0.0179 0.0038 -0.0004 0.0030
C(10) 0.0189 0.0203 0.0222 0.0011 0.0009 0.0013
C(11) 0.0251 0.0244 0.0291 0.0071 0.0026 0.0046
C(12) 0.0247 0.0255 0.0236 0.0017 0.0060 0.0002
C(13) 0.0337 0.0335 0.0235 0.0069 -0.0052 0.0038
C(14) 0.0389 0.0350 0.0251 0.0013 -0.0049 0.0053
C(15) 0.0457 0.0498 0.0371 0.0028 0.0038 0.0098
C(16) 0.0510 0.0542 0.0230 0.0148 -0.0043 0.0114

loop_
_atom_type_symbol
_atom_type_description
_atom_type_scat_dispersion_real
_atom_type_scat_dispersion_imag
_atom_type_scat_source
C C 0.003 0.002
;
International Tables for Crystallography
(1992, Vol. C, Tables 4.2.6.8 and 6.1.1.4)
;
H H 0.000 0.000
;
International Tables for Crystallography
(1992, Vol. C, Table 6.1.1.4)
;
O O 0.011 0.006
;
International Tables for Crystallography
(1992, Vol. C, Tables 4.2.6.8 and 6.1.1.4)
;

loop_
_geom_angle_atom_site_label_1
_geom_angle_atom_site_label_2
_geom_angle_atom_site_label_3
_geom_angle_site_symmetry_1
_geom_angle_site_symmetry_2
_geom_angle_site_symmetry_3
_geom_angle
_geom_angle_publ_flag
C(7) O(2) C(8) . . . 116.68(12) ?
C(3) O(3) C(9) . . . 116.11(9) ?
C(4) O(4) C(13) . . . 117.33(10) ?
C(2) C(1) C(6) . . . 120.17(12) ?
C(2) C(1) C(7) . . . 120.42(11) ?
C(6) C(1) C(7) . . . 119.40(11) ?
C(1) C(2) C(3) . . . 120.30(12) ?
O(3) C(3) C(2) . . . 124.69(11) ?
O(3) C(3) C(4) . . . 115.80(10) ?
C(2) C(3) C(4) . . . 119.50(11) ?
O(4) C(4) C(3) . . . 115.03(11) ?
O(4) C(4) C(5) . . . 125.26(12) ?
C(3) C(4) C(5) . . . 119.71(12) ?
C(4) C(5) C(6) . . . 120.21(12) ?
C(1) C(6) C(5) . . . 120.09(12) ?
O(1) C(7) O(2) . . . 123.48(12) ?
O(1) C(7) C(1) . . . 125.10(12) ?
O(2) C(7) C(1) . . . 111.42(11) ?
O(3) C(9) C(10) . . . 108.69(9) ?
C(9) C(10) C(11) . . . 116.52(11) ?
C(9) C(10) C(12) . . . 119.44(11) ?
C(11) C(10) C(12) . . . 59.78(9) ?
C(10) C(11) C(12) . . . 59.97(9) ?
C(10) C(12) C(11) . . . 60.25(9) ?
O(4) C(13) C(14) . . . 106.85(12) ?
C(13) C(14) C(15) . . . 117.46(14) ?
C(13) C(14) C(16) . . . 117.91(14) ?
C(15) C(14) C(16) . . . 59.51(12) ?
C(14) C(15) C(16) . . . 60.61(12) ?
C(14) C(16) C(15) . . . 59.89(12) ?
C(1) C(2) H(2) . . . 119.856 ?
C(3) C(2) H(2) . . . 119.846 ?
C(4) C(5) H(5) . . . 119.900 ?
C(6) C(5) H(5) . . . 119.892 ?
C(1) C(6) H(6) . . . 119.947 ?
C(5) C(6) H(6) . . . 119.960 ?
O(2) C(8) H(8A) . . . 109.469 ?
O(2) C(8) H(8B) . . . 109.474 ?
O(2) C(8) H(8C) . . . 109.470 ?
H(8A) C(8) H(8B) . . . 109.475 ?
H(8A) C(8) H(8C) . . . 109.468 ?
H(8B) C(8) H(8C) . . . 109.472 ?
O(3) C(9) H(9A) . . . 109.948 ?
O(3) C(9) H(9B) . . . 109.953 ?
C(10) C(9) H(9A) . . . 109.961 ?
C(10) C(9) H(9B) . . . 109.956 ?
H(9A) C(9) H(9B) . . . 108.328 ?
C(9) C(10) H(10) . . . 116.366 ?
C(11) C(10) H(10) . . . 116.367 ?
C(12) C(10) H(10) . . . 116.375 ?
C(10) C(11) H(11A) . . . 117.777 ?
C(10) C(11) H(11B) . . . 117.773 ?
C(12) C(11) H(11A) . . . 117.769 ?
C(12) C(11) H(11B) . . . 117.772 ?
H(11A) C(11) H(11B) . . . 114.909 ?
C(10) C(12) H(12A) . . . 117.744 ?
C(10) C(12) H(12B) . . . 117.746 ?
C(11) C(12) H(12A) . . . 117.745 ?
C(11) C(12) H(12B) . . . 117.747 ?
H(12A) C(12) H(12B) . . . 114.871 ?
O(4) C(13) H(13A) . . . 110.344 ?
O(4) C(13) H(13B) . . . 110.344 ?
C(14) C(13) H(13A) . . . 110.360 ?
C(14) C(13) H(13B) . . . 110.358 ?
H(13A) C(13) H(13B) . . . 108.585 ?
C(13) C(14) H(14) . . . 116.594 ?
C(15) C(14) H(14) . . . 116.598 ?
C(16) C(14) H(14) . . . 116.603 ?
C(14) C(15) H(15A) . . . 117.706 ?
C(14) C(15) H(15B) . . . 117.711 ?
C(16) C(15) H(15A) . . . 117.702 ?
C(16) C(15) H(15B) . . . 117.720 ?
H(15A) C(15) H(15B) . . . 114.826 ?
C(14) C(16) H(16A) . . . 117.785 ?
C(14) C(16) H(16B) . . . 117.794 ?
C(15) C(16) H(16A) . . . 117.781 ?
C(15) C(16) H(16B) . . . 117.788 ?
H(16A) C(16) H(16B) . . . 114.905 ?

loop_
_geom_bond_atom_site_label_1
_geom_bond_atom_site_label_2
_geom_bond_site_symmetry_1
_geom_bond_site_symmetry_2
_geom_bond_distance
_geom_bond_publ_flag
O(1) C(7) . . 1.2143(17) ?
O(2) C(7) . . 1.3397(11) ?
O(2) C(8) . . 1.4458(19) ?
O(3) C(3) . . 1.3692(14) ?
O(3) C(9) . . 1.4397(10) ?
O(4) C(4) . . 1.3572(17) ?
O(4) C(13) . . 1.4558(13) ?
C(1) C(2) . . 1.4017(18) ?
C(1) C(6) . . 1.3856(15) ?
C(1) C(7) . . 1.488(3) ?
C(2) C(3) . . 1.382(3) ?
C(3) C(4) . . 1.4169(14) ?
C(4) C(5) . . 1.3930(18) ?
C(5) C(6) . . 1.392(3) ?
C(9) C(10) . . 1.502(2) ?
C(10) C(11) . . 1.5098(14) ?
C(10) C(12) . . 1.506(2) ?
C(11) C(12) . . 1.5026(17) ?
C(13) C(14) . . 1.497(3) ?
C(14) C(15) . . 1.490(3) ?
C(14) C(16) . . 1.5009(15) ?
C(15) C(16) . . 1.484(3) ?
C(2) H(2) . . 0.950 ?
C(5) H(5) . . 0.950 ?
C(6) H(6) . . 0.950 ?
C(8) H(8A) . . 0.980 ?
C(8) H(8B) . . 0.980 ?
C(8) H(8C) . . 0.980 ?
C(9) H(9A) . . 0.990 ?
C(9) H(9B) . . 0.990 ?
C(10) H(10) . . 1.000 ?
C(11) H(11A) . . 0.990 ?
C(11) H(11B) . . 0.990 ?
C(12) H(12A) . . 0.990 ?
C(12) H(12B) . . 0.990 ?
C(13) H(13A) . . 0.990 ?
C(13) H(13B) . . 0.990 ?
C(14) H(14) . . 1.000 ?
C(15) H(15A) . . 0.990 ?
C(15) H(15B) . . 0.990 ?
C(16) H(16A) . . 0.990 ?
C(16) H(16B) . . 0.990 ?

loop_
_geom_contact_atom_site_label_1
_geom_contact_atom_site_label_2
_geom_contact_distance
_geom_contact_site_symmetry_1
_geom_contact_site_symmetry_2
_geom_contact_publ_flag
O(1) C(6) 2.875(2) . . ?
O(1) C(8) 2.6738(14) . . ?
O(2) C(2) 2.6895(19) . . ?
O(3) O(4) 2.5873(12) . . ?
O(3) C(12) 3.2546(14) . . ?
O(4) C(15) 3.1046(16) . . ?
C(1) C(4) 2.787(3) . . ?
C(2) C(5) 2.7880(15) . . ?
C(2) C(9) 2.804(2) . . ?
C(3) C(6) 2.7955(18) . . ?
C(5) C(13) 2.834(3) . . ?
O(1) C(13) 3.468(4) . 2_566 ?
O(2) C(15) 3.545(2) . 4_665 ?
O(3) C(5) 3.556(2) . 1_655 ?
O(3) C(12) 3.407(2) . 1_455 ?
O(4) C(12) 3.5306(19) . 1_455 ?
C(2) C(6) 3.526(3) . 1_655 ?
C(3) C(5) 3.538(3) . 1_655 ?
C(5) O(3) 3.556(3) . 1_455 ?
C(5) C(3) 3.538(3) . 1_455 ?
C(6) C(2) 3.526(3) . 1_455 ?
C(8) C(12) 3.578(3) . 4_665 ?
C(8) C(12) 3.509(7) . 4_765 ?
C(12) O(3) 3.407(4) . 1_655 ?
C(12) O(4) 3.531(3) . 1_655 ?
C(12) C(8) 3.578(5) . 4_664 ?
C(12) C(8) 3.509(5) . 4_764 ?
C(13) O(1) 3.468(3) . 2_466 ?
C(15) O(2) 3.545(3) . 4_664 ?
C(15) C(16) 3.556(4) . 1_655 ?
C(16) C(15) 3.556(3) . 1_455 ?
O(1) H(6) 2.5982 . . ?
O(1) H(8A) 2.5145 . . ?
O(1) H(8B) 2.7752 . . ?
O(2) H(2) 2.3550 . . ?
O(3) H(2) 2.6517 . . ?
O(3) H(10) 2.7092 . . ?
O(3) H(12B) 3.2512 . . ?
O(4) H(5) 2.6652 . . ?
O(4) H(14) 2.7276 . . ?
O(4) H(15A) 3.0496 . . ?
C(1) H(5) 3.2624 . . ?
C(2) H(6) 3.2736 . . ?
C(2) H(9A) 2.5735 . . ?
C(2) H(9B) 2.9122 . . ?
C(3) H(5) 3.2890 . . ?
C(3) H(9A) 2.5109 . . ?
C(3) H(9B) 2.7551 . . ?
C(4) H(2) 3.2784 . . ?
C(4) H(6) 3.2707 . . ?
C(4) H(13A) 2.6440 . . ?
C(4) H(13B) 2.6731 . . ?
C(5) H(13A) 2.7429 . . ?
C(5) H(13B) 2.8201 . . ?
C(6) H(2) 3.2707 . . ?
C(7) H(2) 2.6681 . . ?
C(7) H(6) 2.6334 . . ?
C(7) H(8A) 2.5499 . . ?
C(7) H(8B) 2.6766 . . ?
C(7) H(8C) 3.1783 . . ?
C(9) H(2) 2.5055 . . ?
C(9) H(11A) 2.6830 . . ?
C(9) H(11B) 3.3775 . . ?
C(9) H(12A) 3.4221 . . ?
C(9) H(12B) 2.7392 . . ?
C(11) H(9A) 2.9697 . . ?
C(11) H(9B) 2.6293 . . ?
C(12) H(9A) 3.3820 . . ?
C(12) H(9B) 2.6912 . . ?
C(13) H(5) 2.5315 . . ?
C(13) H(15A) 2.6793 . . ?
C(13) H(15B) 3.3759 . . ?
C(13) H(16A) 3.3933 . . ?
C(13) H(16B) 2.7007 . . ?
C(15) H(13A) 2.6862 . . ?
C(15) H(13B) 3.3697 . . ?
C(16) H(13A) 2.6193 . . ?
C(16) H(13B) 3.0514 . . ?
H(2) H(9A) 2.1545 . . ?
H(2) H(9B) 2.4315 . . ?
H(5) H(6) 2.3396 . . ?
H(5) H(13A) 2.2709 . . ?
H(5) H(13B) 2.3861 . . ?
H(9A) H(10) 2.4474 . . ?
H(9A) H(11A) 3.0045 . . ?
H(9B) H(10) 2.9237 . . ?
H(9B) H(11A) 2.4243 . . ?
H(9B) H(11B) 3.5652 . . ?
H(9B) H(12B) 2.5324 . . ?
H(10) H(11A) 2.9497 . . ?
H(10) H(11B) 2.4153 . . ?
H(10) H(12A) 2.4108 . . ?
H(10) H(12B) 2.9459 . . ?
H(11A) H(12A) 2.9435 . . ?
H(11A) H(12B) 2.4248 . . ?
H(11B) H(12A) 2.4247 . . ?
H(11B) H(12B) 2.9436 . . ?
H(13A) H(14) 2.9227 . . ?
H(13A) H(15A) 2.5272 . . ?
H(13A) H(16A) 3.5547 . . ?
H(13A) H(16B) 2.4089 . . ?
H(13B) H(14) 2.4211 . . ?
H(13B) H(16B) 3.1209 . . ?
H(14) H(15A) 2.9345 . . ?
H(14) H(15B) 2.3983 . . ?
H(14) H(16A) 2.4103 . . ?
H(14) H(16B) 2.9445 . . ?
H(15A) H(16A) 2.9283 . . ?
H(15A) H(16B) 2.4063 . . ?
H(15B) H(16A) 2.4063 . . ?
H(15B) H(16B) 2.9283 . . ?
O(1) H(5) 2.8414 . 2_566 ?
O(1) H(8B) 3.1047 . 1_455 ?
O(1) H(12A) 3.0988 . 4_665 ?
O(1) H(13A) 2.7280 . 2_566 ?
O(1) H(13B) 3.3183 . 2_566 ?
O(1) H(14) 3.5071 . 4_565 ?
O(1) H(15A) 3.4180 . 2_466 ?
O(1) H(16B) 3.5118 . 2_566 ?
O(2) H(14) 2.8256 . 4_565 ?
O(2) H(14) 3.4119 . 4_665 ?
O(2) H(15B) 2.8026 . 4_665 ?
O(3) H(5) 3.5191 . 1_655 ?
O(3) H(8A) 3.2735 . 4_664 ?
O(3) H(8C) 3.1385 . 4_664 ?
O(3) H(9B) 3.5250 . 1_455 ?
O(3) H(11A) 3.3990 . 1_455 ?
O(3) H(12B) 2.5506 . 1_455 ?
O(3) H(13B) 2.9009 . 1_655 ?
O(4) H(8C) 2.7133 . 4_664 ?
O(4) H(9B) 3.4870 . 1_455 ?
O(4) H(12B) 2.6136 . 1_455 ?
O(4) H(13B) 3.0664 . 1_655 ?
C(1) H(5) 3.1796 . 2_566 ?
C(1) H(6) 3.4340 . 2_566 ?
C(1) H(9B) 3.5419 . 1_455 ?
C(2) H(6) 3.4221 . 1_655 ?
C(2) H(9B) 3.2847 . 1_455 ?
C(2) H(15B) 3.4133 . 4_665 ?
C(3) H(5) 3.3346 . 1_655 ?
C(3) H(9B) 2.9578 . 1_455 ?
C(3) H(12B) 2.9854 . 1_455 ?
C(3) H(13B) 3.3947 . 1_655 ?
C(4) H(6) 3.4694 . 2_566 ?
C(4) H(9B) 2.9243 . 1_455 ?
C(4) H(12B) 3.0090 . 1_455 ?
C(4) H(13B) 3.4883 . 1_655 ?
C(5) H(6) 2.9995 . 2_566 ?
C(5) H(9B) 3.2049 . 1_455 ?
C(6) H(2) 3.3092 . 1_455 ?
C(6) H(5) 3.1287 . 2_566 ?
C(6) H(6) 2.9886 . 2_566 ?
C(6) H(9B) 3.4973 . 1_455 ?
C(7) H(5) 3.0449 . 2_566 ?
C(7) H(13A) 3.2771 . 2_566 ?
C(7) H(14) 3.1360 . 4_565 ?
C(8) H(10) 3.3147 . 4_665 ?
C(8) H(12A) 3.1867 . 4_665 ?
C(8) H(12A) 3.1528 . 4_765 ?
C(8) H(12B) 3.0774 . 4_765 ?
C(8) H(13A) 3.5579 . 2_566 ?
C(8) H(14) 3.0483 . 4_565 ?
C(8) H(14) 3.2335 . 4_665 ?
C(8) H(15B) 3.3790 . 4_665 ?
C(8) H(16B) 3.3736 . 2_566 ?
C(9) H(11A) 3.2119 . 1_455 ?
C(9) H(11B) 3.2146 . 2_456 ?
C(9) H(12B) 3.3140 . 1_455 ?
C(9) H(15B) 3.5885 . 4_665 ?
C(10) H(8A) 2.9685 . 4_664 ?
C(10) H(11A) 3.3530 . 1_455 ?
C(10) H(11A) 3.2863 . 2_456 ?
C(10) H(11B) 3.1923 . 2_456 ?
C(10) H(12B) 3.4040 . 1_455 ?
C(10) H(16B) 3.1033 . 3_645 ?
C(11) H(9A) 3.4606 . 1_655 ?
C(11) H(9A) 3.3711 . 2_556 ?
C(11) H(10) 2.9874 . 1_655 ?
C(11) H(10) 3.4165 . 2_556 ?
C(11) H(11A) 3.0519 . 2_456 ?
C(11) H(11B) 3.3805 . 2_456 ?
C(11) H(11B) 3.3599 . 2_556 ?
C(11) H(16B) 3.4832 . 3_645 ?
C(12) H(8A) 2.6574 . 4_664 ?
C(12) H(8B) 3.0389 . 4_764 ?
C(12) H(8C) 3.1519 . 4_764 ?
C(12) H(10) 3.0231 . 1_655 ?
C(12) H(15A) 3.4231 . 3_745 ?
C(12) H(16B) 3.2856 . 3_645 ?
C(13) H(8C) 3.3878 . 4_664 ?
C(13) H(12B) 3.5333 . 1_455 ?
C(13) H(15A) 3.5184 . 1_455 ?
C(14) H(8A) 3.4558 . 4_564 ?
C(14) H(8C) 2.8694 . 4_664 ?
C(14) H(15A) 3.4443 . 1_455 ?
C(14) H(15B) 3.5496 . 1_455 ?
C(15) H(2) 3.5201 . 4_664 ?
C(15) H(8C) 3.1254 . 4_664 ?
C(15) H(9A) 3.5231 . 4_664 ?
C(15) H(11B) 3.2233 . 3_755 ?
C(15) H(12A) 3.3551 . 3_755 ?
C(15) H(16A) 3.3656 . 1_655 ?
C(15) H(16B) 3.4736 . 1_655 ?
C(16) H(8B) 3.5151 . 2_466 ?
C(16) H(10) 3.0002 . 3_655 ?
C(16) H(11A) 3.5854 . 4_664 ?
C(16) H(11B) 3.4476 . 3_655 ?
C(16) H(11B) 3.5454 . 3_755 ?
C(16) H(15A) 3.0775 . 1_455 ?
C(16) H(15B) 3.1951 . 1_455 ?
H(2) C(6) 3.3092 . 1_655 ?
H(2) C(15) 3.5201 . 4_665 ?
H(2) H(6) 3.3350 . 1_655 ?
H(2) H(15B) 2.5642 . 4_665 ?
H(2) H(16A) 3.3954 . 4_565 ?
H(5) O(1) 2.8414 . 2_466 ?
H(5) O(3) 3.5191 . 1_455 ?
H(5) C(1) 3.1796 . 2_466 ?
H(5) C(3) 3.3346 . 1_455 ?
H(5) C(6) 3.1287 . 2_466 ?
H(5) C(7) 3.0449 . 2_466 ?
H(5) H(6) 2.9456 . 2_466 ?
H(5) H(6) 3.2433 . 2_566 ?
H(6) C(1) 3.4340 . 2_466 ?
H(6) C(2) 3.4221 . 1_455 ?
H(6) C(4) 3.4694 . 2_466 ?
H(6) C(5) 2.9995 . 2_466 ?
H(6) C(6) 2.9886 . 2_466 ?
H(6) H(2) 3.3350 . 1_455 ?
H(6) H(5) 3.2433 . 2_466 ?
H(6) H(5) 2.9456 . 2_566 ?
H(6) H(6) 3.2354 . 2_466 ?
H(6) H(6) 3.2354 . 2_566 ?
H(8A) O(3) 3.2735 . 4_665 ?
H(8A) C(10) 2.9685 . 4_665 ?
H(8A) C(12) 2.6574 . 4_665 ?
H(8A) C(14) 3.4558 . 4_565 ?
H(8A) H(8C) 3.5954 . 1_455 ?
H(8A) H(10) 2.8381 . 4_665 ?
H(8A) H(12A) 2.2901 . 4_665 ?
H(8A) H(12B) 2.9188 . 4_665 ?
H(8A) H(12B) 3.3617 . 4_765 ?
H(8A) H(13B) 3.3436 . 4_565 ?
H(8A) H(14) 2.6278 . 4_565 ?
H(8A) H(16B) 3.1585 . 2_566 ?
H(8B) O(1) 3.1047 . 1_655 ?
H(8B) C(12) 3.0389 . 4_765 ?
H(8B) C(16) 3.5151 . 2_566 ?
H(8B) H(10) 3.0967 . 4_665 ?
H(8B) H(12A) 3.3323 . 4_665 ?
H(8B) H(12A) 2.4836 . 4_765 ?
H(8B) H(12B) 2.8849 . 4_765 ?
H(8B) H(13A) 2.8266 . 2_566 ?
H(8B) H(14) 3.5027 . 4_665 ?
H(8B) H(15A) 3.1979 . 2_566 ?
H(8B) H(16B) 2.7043 . 2_566 ?
H(8C) O(3) 3.1385 . 4_665 ?
H(8C) O(4) 2.7133 . 4_665 ?
H(8C) C(12) 3.1519 . 4_765 ?
H(8C) C(13) 3.3878 . 4_665 ?
H(8C) C(14) 2.8694 . 4_665 ?
H(8C) C(15) 3.1254 . 4_665 ?
H(8C) H(8A) 3.5954 . 1_655 ?
H(8C) H(10) 3.4987 . 4_665 ?
H(8C) H(12A) 2.9798 . 4_765 ?
H(8C) H(12B) 2.5373 . 4_765 ?
H(8C) H(13B) 3.2663 . 4_565 ?
H(8C) H(14) 3.2138 . 4_565 ?
H(8C) H(14) 2.4852 . 4_665 ?
H(8C) H(15A) 3.5154 . 4_665 ?
H(8C) H(15B) 2.9371 . 4_665 ?
H(9A) C(11) 3.4606 . 1_455 ?
H(9A) C(11) 3.3711 . 2_456 ?
H(9A) C(15) 3.5231 . 4_665 ?
H(9A) H(11A) 2.6402 . 1_455 ?
H(9A) H(11A) 3.5855 . 2_456 ?
H(9A) H(11B) 2.4769 . 2_456 ?
H(9A) H(12B) 3.4008 . 1_455 ?
H(9A) H(15B) 2.8173 . 4_665 ?
H(9A) H(16A) 3.2426 . 4_565 ?
H(9A) H(16A) 3.4014 . 4_665 ?
H(9B) O(3) 3.5250 . 1_655 ?
H(9B) O(4) 3.4870 . 1_655 ?
H(9B) C(1) 3.5419 . 1_655 ?
H(9B) C(2) 3.2847 . 1_655 ?
H(9B) C(3) 2.9578 . 1_655 ?
H(9B) C(4) 2.9243 . 1_655 ?
H(9B) C(5) 3.2049 . 1_655 ?
H(9B) C(6) 3.4973 . 1_655 ?
H(9B) H(15B) 3.4627 . 4_665 ?
H(9B) H(16A) 3.1460 . 4_665 ?
H(10) C(8) 3.3147 . 4_664 ?
H(10) C(11) 2.9874 . 1_455 ?
H(10) C(11) 3.4165 . 2_456 ?
H(10) C(12) 3.0231 . 1_455 ?
H(10) C(16) 3.0002 . 3_645 ?
H(10) H(8A) 2.8381 . 4_664 ?
H(10) H(8B) 3.0967 . 4_664 ?
H(10) H(8C) 3.4987 . 4_664 ?
H(10) H(11A) 2.7913 . 1_455 ?
H(10) H(11A) 3.0070 . 2_456 ?
H(10) H(11B) 3.2057 . 1_455 ?
H(10) H(11B) 3.1032 . 2_456 ?
H(10) H(12A) 3.2582 . 1_455 ?
H(10) H(12B) 2.8516 . 1_455 ?
H(10) H(16A) 3.0514 . 3_645 ?
H(10) H(16B) 2.3527 . 3_645 ?
H(11A) O(3) 3.3990 . 1_655 ?
H(11A) C(9) 3.2119 . 1_655 ?
H(11A) C(10) 3.3530 . 1_655 ?
H(11A) C(10) 3.2863 . 2_556 ?
H(11A) C(11) 3.0519 . 2_556 ?
H(11A) C(16) 3.5854 . 4_665 ?
H(11A) H(9A) 2.6402 . 1_655 ?
H(11A) H(9A) 3.5855 . 2_556 ?
H(11A) H(10) 2.7913 . 1_655 ?
H(11A) H(10) 3.0070 . 2_556 ?
H(11A) H(11A) 3.3981 . 2_456 ?
H(11A) H(11A) 3.3981 . 2_556 ?
H(11A) H(11B) 3.4694 . 2_456 ?
H(11A) H(11B) 2.5855 . 2_556 ?
H(11A) H(16A) 2.8206 . 4_665 ?
H(11B) C(9) 3.2146 . 2_556 ?
H(11B) C(10) 3.1923 . 2_556 ?
H(11B) C(11) 3.3599 . 2_456 ?
H(11B) C(11) 3.3805 . 2_556 ?
H(11B) C(15) 3.2233 . 3_745 ?
H(11B) C(16) 3.4476 . 3_645 ?
H(11B) C(16) 3.5454 . 3_745 ?
H(11B) H(9A) 2.4769 . 2_556 ?
H(11B) H(10) 3.2057 . 1_655 ?
H(11B) H(10) 3.1032 . 2_556 ?
H(11B) H(11A) 2.5855 . 2_456 ?
H(11B) H(11A) 3.4694 . 2_556 ?
H(11B) H(11B) 3.3990 . 2_456 ?
H(11B) H(11B) 3.3990 . 2_556 ?
H(11B) H(15A) 3.1240 . 3_745 ?
H(11B) H(15B) 3.0867 . 3_745 ?
H(11B) H(16A) 2.9551 . 3_645 ?
H(11B) H(16B) 3.1149 . 3_645 ?
H(12A) O(1) 3.0988 . 4_664 ?
H(12A) C(8) 3.1867 . 4_664 ?
H(12A) C(8) 3.1528 . 4_764 ?
H(12A) C(15) 3.3551 . 3_745 ?
H(12A) H(8A) 2.2901 . 4_664 ?
H(12A) H(8B) 3.3323 . 4_664 ?
H(12A) H(8B) 2.4836 . 4_764 ?
H(12A) H(8C) 2.9798 . 4_764 ?
H(12A) H(10) 3.2582 . 1_655 ?
H(12A) H(15A) 2.6428 . 3_745 ?
H(12A) H(16B) 2.7473 . 3_645 ?
H(12A) H(16B) 3.3943 . 3_745 ?
H(12B) O(3) 2.5506 . 1_655 ?
H(12B) O(4) 2.6136 . 1_655 ?
H(12B) C(3) 2.9854 . 1_655 ?
H(12B) C(4) 3.0090 . 1_655 ?
H(12B) C(8) 3.0774 . 4_764 ?
H(12B) C(9) 3.3140 . 1_655 ?
H(12B) C(10) 3.4040 . 1_655 ?
H(12B) C(13) 3.5333 . 1_655 ?
H(12B) H(8A) 2.9188 . 4_664 ?
H(12B) H(8A) 3.3617 . 4_764 ?
H(12B) H(8B) 2.8849 . 4_764 ?
H(12B) H(8C) 2.5373 . 4_764 ?
H(12B) H(9A) 3.4008 . 1_655 ?
H(12B) H(10) 2.8516 . 1_655 ?
H(12B) H(13B) 3.5216 . 1_655 ?
H(12B) H(14) 3.4659 . 1_655 ?
H(13A) O(1) 2.7280 . 2_466 ?
H(13A) C(7) 3.2771 . 2_466 ?
H(13A) C(8) 3.5579 . 2_466 ?
H(13A) H(8B) 2.8266 . 2_466 ?
H(13A) H(15A) 3.5566 . 1_455 ?
H(13B) O(1) 3.3183 . 2_466 ?
H(13B) O(3) 2.9009 . 1_455 ?
H(13B) O(4) 3.0664 . 1_455 ?
H(13B) C(3) 3.3947 . 1_455 ?
H(13B) C(4) 3.4883 . 1_455 ?
H(13B) H(8A) 3.3436 . 4_564 ?
H(13B) H(8C) 3.2663 . 4_564 ?
H(13B) H(12B) 3.5216 . 1_455 ?
H(13B) H(15A) 3.0552 . 1_455 ?
H(14) O(1) 3.5071 . 4_564 ?
H(14) O(2) 2.8256 . 4_564 ?
H(14) O(2) 3.4119 . 4_664 ?
H(14) C(7) 3.1360 . 4_564 ?
H(14) C(8) 3.0483 . 4_564 ?
H(14) C(8) 3.2335 . 4_664 ?
H(14) H(8A) 2.6278 . 4_564 ?
H(14) H(8B) 3.5027 . 4_664 ?
H(14) H(8C) 3.2138 . 4_564 ?
H(14) H(8C) 2.4852 . 4_664 ?
H(14) H(12B) 3.4659 . 1_455 ?
H(14) H(15B) 3.4109 . 1_455 ?
H(15A) O(1) 3.4180 . 2_566 ?
H(15A) C(12) 3.4231 . 3_755 ?
H(15A) C(13) 3.5184 . 1_655 ?
H(15A) C(14) 3.4443 . 1_655 ?
H(15A) C(16) 3.0775 . 1_655 ?
H(15A) H(8B) 3.1979 . 2_466 ?
H(15A) H(8C) 3.5154 . 4_664 ?
H(15A) H(11B) 3.1240 . 3_755 ?
H(15A) H(12A) 2.6428 . 3_755 ?
H(15A) H(13A) 3.5566 . 1_655 ?
H(15A) H(13B) 3.0552 . 1_655 ?
H(15A) H(16A) 3.1351 . 1_655 ?
H(15A) H(16B) 2.7897 . 1_655 ?
H(15B) O(2) 2.8026 . 4_664 ?
H(15B) C(2) 3.4133 . 4_664 ?
H(15B) C(8) 3.3790 . 4_664 ?
H(15B) C(9) 3.5885 . 4_664 ?
H(15B) C(14) 3.5496 . 1_655 ?
H(15B) C(16) 3.1951 . 1_655 ?
H(15B) H(2) 2.5642 . 4_664 ?
H(15B) H(8C) 2.9371 . 4_664 ?
H(15B) H(9A) 2.8173 . 4_664 ?
H(15B) H(9B) 3.4627 . 4_664 ?
H(15B) H(11B) 3.0867 . 3_755 ?
H(15B) H(14) 3.4109 . 1_655 ?
H(15B) H(16A) 2.7897 . 1_655 ?
H(15B) H(16B) 3.3623 . 1_655 ?
H(16A) C(15) 3.3656 . 1_455 ?
H(16A) H(2) 3.3954 . 4_564 ?
H(16A) H(9A) 3.2426 . 4_564 ?
H(16A) H(9A) 3.4014 . 4_664 ?
H(16A) H(9B) 3.1460 . 4_664 ?
H(16A) H(10) 3.0514 . 3_655 ?
H(16A) H(11A) 2.8206 . 4_664 ?
H(16A) H(11B) 2.9551 . 3_655 ?
H(16A) H(15A) 3.1351 . 1_455 ?
H(16A) H(15B) 2.7897 . 1_455 ?
H(16B) O(1) 3.5118 . 2_466 ?
H(16B) C(8) 3.3736 . 2_466 ?
H(16B) C(10) 3.1033 . 3_655 ?
H(16B) C(11) 3.4832 . 3_655 ?
H(16B) C(12) 3.2856 . 3_655 ?
H(16B) C(15) 3.4736 . 1_455 ?
H(16B) H(8A) 3.1585 . 2_466 ?
H(16B) H(8B) 2.7043 . 2_466 ?
H(16B) H(10) 2.3527 . 3_655 ?
H(16B) H(11B) 3.1149 . 3_655 ?
H(16B) H(12A) 2.7473 . 3_655 ?
H(16B) H(12A) 3.3943 . 3_755 ?
H(16B) H(15A) 2.7897 . 1_455 ?
H(16B) H(15B) 3.3623 . 1_455 ?

loop_
_geom_hbond_atom_site_label_D
_geom_hbond_atom_site_label_H
_geom_hbond_atom_site_label_A
_geom_hbond_site_symmetry_A
_geom_hbond_distance_DH
_geom_hbond_distance_HA
_geom_hbond_distance_DA
_geom_hbond_angle_DHA
C12 H12B O3 1_655 0.99 2.55 3.4073(18) 145

loop_
_geom_torsion_atom_site_label_1
_geom_torsion_atom_site_label_2
_geom_torsion_atom_site_label_3
_geom_torsion_atom_site_label_4
_geom_torsion_site_symmetry_1
_geom_torsion_site_symmetry_2
_geom_torsion_site_symmetry_3
_geom_torsion_site_symmetry_4
_geom_torsion
_geom_torsion_publ_flag
C(8) O(2) C(7) O(1) . . . . -2.4(2) no
C(8) O(2) C(7) C(1) . . . . 177.99(12) no
C(3) O(3) C(9) C(10) . . . . 160.99(10) no
C(9) O(3) C(3) C(2) . . . . 11.35(17) no
C(9) O(3) C(3) C(4) . . . . -167.98(11) no
C(4) O(4) C(13) C(14) . . . . 177.72(12) no
C(13) O(4) C(4) C(3) . . . . 177.39(11) no
C(13) O(4) C(4) C(5) . . . . -1.83(19) no
C(2) C(1) C(6) C(5) . . . . -1.01(19) no
C(6) C(1) C(2) C(3) . . . . 0.09(19) no
C(2) C(1) C(7) O(1) . . . . 175.66(13) no
C(2) C(1) C(7) O(2) . . . . -4.76(17) no
C(7) C(1) C(2) C(3) . . . . -179.24(12) no
C(6) C(1) C(7) O(1) . . . . -3.7(2) no
C(6) C(1) C(7) O(2) . . . . 175.90(12) no
C(7) C(1) C(6) C(5) . . . . 178.33(12) no
C(1) C(2) C(3) O(3) . . . . -178.20(12) no
C(1) C(2) C(3) C(4) . . . . 1.11(19) no
O(3) C(3) C(4) O(4) . . . . -1.31(17) no
O(3) C(3) C(4) C(5) . . . . 177.96(11) no
C(2) C(3) C(4) O(4) . . . . 179.31(11) no
C(2) C(3) C(4) C(5) . . . . -1.41(19) no
O(4) C(4) C(5) C(6) . . . . 179.71(12) no
C(3) C(4) C(5) C(6) . . . . 0.5(2) no
C(4) C(5) C(6) C(1) . . . . 0.7(2) no
O(3) C(9) C(10) C(11) . . . . 153.94(11) no
O(3) C(9) C(10) C(12) . . . . 85.31(14) no
C(9) C(10) C(11) C(12) . . . . -110.19(13) no
C(9) C(10) C(12) C(11) . . . . 105.34(13) no
C(11) C(10) C(12) C(11) . . . . 0.0 no
C(12) C(10) C(11) C(12) . . . . 0.0 no
C(10) C(11) C(12) C(10) . . . . 0.0 no
O(4) C(13) C(14) C(15) . . . . -76.77(16) no
O(4) C(13) C(14) C(16) . . . . -144.94(14) no
C(13) C(14) C(15) C(16) . . . . -107.83(16) no
C(13) C(14) C(16) C(15) . . . . 107.08(17) no
C(15) C(14) C(16) C(15) . . . . 0.0 no
C(16) C(14) C(15) C(16) . . . . 0.0 no
C(14) C(15) C(16) C(14) . . . . 0.0 no

loop_
_cod_related_entry_id
_cod_related_entry_database
_cod_related_entry_code
1 ChemSpider 30656647
